data_1574167
loop_
_publ_author_name
'Szych, Lilian S.'
'Bresien, Jonas'
'Fischer, Lukas'
'Ernst, Moritz J.'
'Goicoechea, Jose M.'

_publ_section_title
;
 Reactivity of an arsanyl-phosphagallene: decarbonylation of CO2 and COS
 to form phosphaketenes
;
_journal_issue 17
_journal_name_full 'Chemical Science'
_journal_page_first 7397
_journal_page_last 7410
_journal_paper_doi 10.1039/D5SC00295H
_journal_volume 16
_journal_year 2025
_chemical_formula_moiety 'C62 H85 As Ga N4 O P, 4(C6 H6)'
_chemical_formula_sum 'C86 H109 As Ga N4 O P'
_chemical_formula_weight 1390.38
_chemical_name_systematic
;
 [(NDipp)2(CMe)2CH]Ga(OCHPh)PAs[{N(2,6-iPr-C6H3)}2(CH2)2]*4C6H6
;
_space_group_crystal_system monoclinic
_space_group_IT_number 14
_space_group_name_Hall '-P 2ybc'
_space_group_name_H-M_alt 'P 1 21/c 1'
_atom_sites_solution_hydrogens geom
_audit_creation_method SHELXL-2018/1
_audit_update_record
;
2024-12-12 deposited with the CCDC.	2025-03-17 downloaded from the CCDC.
;
_cell_angle_alpha 90
_cell_angle_beta 106.0360(10)
_cell_angle_gamma 90
_cell_formula_units_Z 4
_cell_length_a 21.64610(10)
_cell_length_b 16.59720(10)
_cell_length_c 22.51850(10)
_cell_measurement_reflns_used 89240
_cell_measurement_temperature 150(2)
_cell_measurement_theta_max 76.1070
_cell_measurement_theta_min 3.3190
_cell_volume 7775.30(8)
_computing_cell_refinement 'CrysAlisPro 1.171.42.72a (Rigaku OD, 2022)'
_computing_data_collection 'CrysAlisPro 1.171.42.72a (Rigaku OD, 2022)'
_computing_data_reduction 'CrysAlisPro 1.171.42.72a (Rigaku OD, 2022)'
_computing_structure_refinement 'SHELXL-2018/1 (Sheldrick, 2018)'
_computing_structure_solution 'SHELXS-97 (Sheldrick, 1990)'
_diffrn_ambient_temperature 150(2)
_diffrn_detector 'CCD plate'
_diffrn_detector_area_resol_mean 10.4102
_diffrn_detector_type Atlas
_diffrn_measured_fraction_theta_full 1.000
_diffrn_measured_fraction_theta_max 0.997
_diffrn_measurement_device 'four-circle diffractometer'
_diffrn_measurement_device_type 'SuperNova, Dual, Cu at home/near, Atlas'
_diffrn_measurement_method '\w scans'
_diffrn_radiation_type CuK\a
_diffrn_radiation_wavelength 1.54184
_diffrn_reflns_av_R_equivalents 0.0449
_diffrn_reflns_av_unetI/netI 0.0156
_diffrn_reflns_Laue_measured_fraction_full 1.000
_diffrn_reflns_Laue_measured_fraction_max 0.997
_diffrn_reflns_limit_h_max 27
_diffrn_reflns_limit_h_min -27
_diffrn_reflns_limit_k_max 20
_diffrn_reflns_limit_k_min -20
_diffrn_reflns_limit_l_max 26
_diffrn_reflns_limit_l_min -28
_diffrn_reflns_number 215120
_diffrn_reflns_point_group_measured_fraction_full 1.000
_diffrn_reflns_point_group_measured_fraction_max 0.997
_diffrn_reflns_theta_full 67.684
_diffrn_reflns_theta_max 76.187
_diffrn_reflns_theta_min 3.356
_diffrn_source 'micro-focus sealed X-ray tube'
_diffrn_source_type 'SuperNova (Cu) X-ray Source'
_exptl_absorpt_coefficient_mu 1.500
_exptl_absorpt_correction_T_max 1.00000
_exptl_absorpt_correction_T_min 0.82537
_exptl_absorpt_correction_type multi-scan
_exptl_absorpt_process_details
;
CrysAlisPro 1.171.42.72a (Rigaku Oxford Diffraction, 2022)
Empirical absorption correction using spherical harmonics,
implemented in SCALE3 ABSPACK scaling algorithm.
;
_exptl_crystal_colour colourless
_exptl_crystal_density_diffrn 1.188
_exptl_crystal_description plate
_exptl_crystal_F_000 2960
_exptl_crystal_size_max 0.260
_exptl_crystal_size_mid 0.220
_exptl_crystal_size_min 0.100
_refine_diff_density_max 0.699
_refine_diff_density_min -0.691
_refine_diff_density_rms 0.059
_refine_ls_extinction_method none
_refine_ls_goodness_of_fit_ref 1.039
_refine_ls_hydrogen_treatment constr
_refine_ls_matrix_type full
_refine_ls_number_parameters 708
_refine_ls_number_reflns 16224
_refine_ls_number_restraints 0
_refine_ls_restrained_S_all 1.039
_refine_ls_R_factor_all 0.0532
_refine_ls_R_factor_gt 0.0442
_refine_ls_shift/su_max 0.001
_refine_ls_shift/su_mean 0.000
_refine_ls_structure_factor_coef Fsqd
_refine_ls_weighting_details 'w=1/[\s^2^(Fo^2^)+(0.0536P)^2^+8.2247P] where P=(Fo^2^+2Fc^2^)/3'
_refine_ls_weighting_scheme calc
_refine_ls_wR_factor_gt 0.1097
_refine_ls_wR_factor_ref 0.1196
_reflns_Friedel_coverage 0.000
_reflns_number_gt 14053
_reflns_number_total 16224
_reflns_threshold_expression 'I > 2\s(I)'
_cod_data_source_file d5sc00295h3.cif
_cod_data_source_block LS075_1
_cod_depositor_comments 'Adding full bibliography for 1574160--1574169.cif.'
_cod_original_sg_symbol_H-M 'P 21/c'
_cod_database_code 1574167
_shelx_shelxl_version_number 2018/1
_shelx_space_group_comment
;
The symmetry employed for this shelxl refinement is uniquely defined
by the following loop, which should always be used as a source of
symmetry information in preference to the above space-group names.
They are only intended as comments.
;
_shelx_estimated_absorpt_t_min 0.696
_shelx_estimated_absorpt_t_max 0.864

loop_
_space_group_symop_operation_xyz
'x, y, z'
'-x, y+1/2, -z+1/2'
'-x, -y, -z'
'x, -y-1/2, z-1/2'

loop_
_atom_site_label
_atom_site_type_symbol
_atom_site_fract_x
_atom_site_fract_y
_atom_site_fract_z
_atom_site_U_iso_or_equiv
_atom_site_adp_type
_atom_site_occupancy
_atom_site_site_symmetry_order
_atom_site_calc_flag
_atom_site_refinement_flags_posn
_atom_site_refinement_flags_adp
_atom_site_refinement_flags_occupancy
_atom_site_disorder_assembly
_atom_site_disorder_group
P1 P 0.33421(2) 0.16375(3) 0.24710(2) 0.02668(11) Uani 1 1 d . . . . .
Ga1 Ga 0.42379(2) 0.09270(2) 0.23539(2) 0.02494(7) Uani 1 1 d . . . . .
As1 As 0.23818(2) 0.18487(2) 0.16613(2) 0.03474(7) Uani 1 1 d . . . . .
N1 N 0.19091(8) 0.23821(13) 0.21168(9) 0.0376(4) Uani 1 1 d . . . . .
N2 N 0.19394(9) 0.09261(14) 0.17781(10) 0.0447(5) Uani 1 1 d . . . . .
N3 N 0.46512(8) 0.03482(10) 0.31229(8) 0.0283(3) Uani 1 1 d . . . . .
N4 N 0.45869(8) 0.02601(10) 0.18216(7) 0.0273(3) Uani 1 1 d . . . . .
O1 O 0.45015(6) 0.19919(9) 0.23274(7) 0.0295(3) Uani 1 1 d . . . . .
C1 C 0.16696(11) 0.18170(16) 0.24998(11) 0.0416(5) Uani 1 1 d . . . . .
H1A H 0.130983 0.205825 0.263050 0.050 Uiso 1 1 calc R U . . .
H1B H 0.201558 0.166813 0.287283 0.050 Uiso 1 1 calc R U . . .
C2 C 0.14432(12) 0.10845(19) 0.20960(13) 0.0503(7) Uani 1 1 d . . . . .
H2A H 0.139512 0.061558 0.235138 0.060 Uiso 1 1 calc R U . . .
H2B H 0.102394 0.119306 0.179275 0.060 Uiso 1 1 calc R U . . .
C3 C 0.19388(10) 0.32273(16) 0.22371(11) 0.0382(5) Uani 1 1 d . . . . .
C4 C 0.22795(10) 0.35549(15) 0.28123(11) 0.0371(5) Uani 1 1 d . . . . .
C5 C 0.22646(14) 0.43857(17) 0.28892(15) 0.0528(6) Uani 1 1 d . . . . .
H5 H 0.248103 0.461349 0.327804 0.063 Uiso 1 1 calc R U . . .
C6 C 0.19453(16) 0.4886(2) 0.24176(19) 0.0696(9) Uani 1 1 d . . . . .
H6 H 0.195309 0.545235 0.247803 0.084 Uiso 1 1 calc R U . . .
C7 C 0.16137(16) 0.4561(2) 0.18565(16) 0.0659(9) Uani 1 1 d . . . . .
H7 H 0.139196 0.490955 0.153275 0.079 Uiso 1 1 calc R U . . .
C8 C 0.15978(13) 0.3741(2) 0.17566(13) 0.0535(7) Uani 1 1 d . . . . .
C9 C 0.26492(10) 0.30400(15) 0.33508(10) 0.0369(5) Uani 1 1 d . . . . .
H9 H 0.268930 0.248697 0.318919 0.044 Uiso 1 1 calc R U . . .
C10 C 0.33291(12) 0.33636(19) 0.36384(13) 0.0508(7) Uani 1 1 d . . . . .
H10A H 0.354610 0.344139 0.331401 0.076 Uiso 1 1 calc R U . . .
H10B H 0.357206 0.297667 0.394313 0.076 Uiso 1 1 calc R U . . .
H10C H 0.330413 0.387960 0.384202 0.076 Uiso 1 1 calc R U . . .
C11 C 0.22872(13) 0.29678(18) 0.38448(12) 0.0480(6) Uani 1 1 d . . . . .
H11A H 0.224198 0.350294 0.401190 0.072 Uiso 1 1 calc R U . . .
H11B H 0.252795 0.261633 0.417859 0.072 Uiso 1 1 calc R U . . .
H11C H 0.186029 0.273797 0.365990 0.072 Uiso 1 1 calc R U . . .
C12 C 0.11852(16) 0.3396(3) 0.11533(14) 0.0815(13) Uani 1 1 d . . . . .
H12 H 0.141960 0.292560 0.104211 0.098 Uiso 1 1 calc R U . . .
C13 C 0.1050(3) 0.3998(4) 0.06101(19) 0.138(3) Uani 1 1 d . . . . .
H13A H 0.086653 0.370963 0.022147 0.207 Uiso 1 1 calc R U . . .
H13B H 0.145295 0.425766 0.059716 0.207 Uiso 1 1 calc R U . . .
H13C H 0.074595 0.440798 0.066664 0.207 Uiso 1 1 calc R U . . .
C14 C 0.05614(16) 0.3088(3) 0.12470(19) 0.0994(17) Uani 1 1 d . . . . .
H14A H 0.065480 0.271165 0.159617 0.149 Uiso 1 1 calc R U . . .
H14B H 0.031531 0.280942 0.087239 0.149 Uiso 1 1 calc R U . . .
H14C H 0.031004 0.354168 0.133332 0.149 Uiso 1 1 calc R U . . .
C15 C 0.18004(12) 0.0298(2) 0.13234(13) 0.0533(8) Uani 1 1 d . . . . .
C16 C 0.20777(14) -0.0461(2) 0.14978(15) 0.0599(8) Uani 1 1 d . . . . .
C17 C 0.19360(18) -0.1086(2) 0.10630(19) 0.0770(12) Uani 1 1 d . . . . .
H17 H 0.211856 -0.160413 0.117375 0.092 Uiso 1 1 calc R U . . .
C18 C 0.15362(19) -0.0963(3) 0.0478(2) 0.0907(16) Uani 1 1 d . . . . .
H18 H 0.144618 -0.139297 0.018807 0.109 Uiso 1 1 calc R U . . .
C19 C 0.12713(15) -0.0226(3) 0.03149(17) 0.0836(14) Uani 1 1 d . . . . .
H19 H 0.099526 -0.015509 -0.009035 0.100 Uiso 1 1 calc R U . . .
C20 C 0.13874(12) 0.0437(2) 0.07203(14) 0.0645(10) Uani 1 1 d . . . . .
C21 C 0.25041(15) -0.06185(19) 0.21449(15) 0.0594(8) Uani 1 1 d . . . . .
H21 H 0.260164 -0.008514 0.235662 0.071 Uiso 1 1 calc R U . . .
C22 C 0.31425(18) -0.1004(2) 0.21489(18) 0.0685(9) Uani 1 1 d . . . . .
H22A H 0.306358 -0.151990 0.192894 0.103 Uiso 1 1 calc R U . . .
H22B H 0.339644 -0.109590 0.257664 0.103 Uiso 1 1 calc R U . . .
H22C H 0.337894 -0.064540 0.194387 0.103 Uiso 1 1 calc R U . . .
C23 C 0.2149(2) -0.1121(3) 0.2512(2) 0.0942(14) Uani 1 1 d . . . . .
H23A H 0.173908 -0.086136 0.249962 0.141 Uiso 1 1 calc R U . . .
H23B H 0.241170 -0.116402 0.294119 0.141 Uiso 1 1 calc R U . . .
H23C H 0.206779 -0.166039 0.233000 0.141 Uiso 1 1 calc R U . . .
C24 C 0.10811(13) 0.1236(3) 0.05050(14) 0.0684(10) Uani 1 1 d . . . . .
H24 H 0.119188 0.160945 0.086776 0.082 Uiso 1 1 calc R U . . .
C25 C 0.13456(16) 0.1610(3) 0.00021(15) 0.0846(13) Uani 1 1 d . . . . .
H25A H 0.181303 0.166851 0.015857 0.127 Uiso 1 1 calc R U . . .
H25B H 0.115019 0.214105 -0.011101 0.127 Uiso 1 1 calc R U . . .
H25C H 0.124242 0.126002 -0.036243 0.127 Uiso 1 1 calc R U . . .
C26 C 0.03417(14) 0.1185(3) 0.02775(17) 0.0871(14) Uani 1 1 d . . . . .
H26A H 0.021665 0.080618 -0.006914 0.131 Uiso 1 1 calc R U . . .
H26B H 0.016493 0.171857 0.014195 0.131 Uiso 1 1 calc R U . . .
H26C H 0.017382 0.099633 0.061508 0.131 Uiso 1 1 calc R U . . .
C27 C 0.49082(10) -0.03792(13) 0.31268(10) 0.0306(4) Uani 1 1 d . . . . .
C28 C 0.49264(10) -0.07932(12) 0.25857(10) 0.0306(4) Uani 1 1 d . . . . .
H28 H 0.502110 -0.135243 0.263089 0.037 Uiso 1 1 calc R U . . .
C29 C 0.48223(9) -0.04811(13) 0.19945(9) 0.0288(4) Uani 1 1 d . . . . .
C30 C 0.52327(13) -0.07913(14) 0.37267(10) 0.0407(5) Uani 1 1 d . . . . .
H30A H 0.570005 -0.074620 0.380708 0.061 Uiso 1 1 calc R U . . .
H30B H 0.511017 -0.136136 0.370047 0.061 Uiso 1 1 calc R U . . .
H30C H 0.509951 -0.053485 0.406352 0.061 Uiso 1 1 calc R U . . .
C31 C 0.50060(11) -0.10081(14) 0.15231(10) 0.0361(5) Uani 1 1 d . . . . .
H31A H 0.462585 -0.110937 0.117622 0.054 Uiso 1 1 calc R U . . .
H31B H 0.517641 -0.152130 0.171506 0.054 Uiso 1 1 calc R U . . .
H31C H 0.533482 -0.073537 0.137230 0.054 Uiso 1 1 calc R U . . .
C32 C 0.46975(11) 0.07705(13) 0.36987(9) 0.0315(4) Uani 1 1 d . . . . .
C33 C 0.41915(12) 0.07098(14) 0.39741(10) 0.0368(5) Uani 1 1 d . . . . .
C34 C 0.42421(14) 0.11504(16) 0.45131(11) 0.0453(6) Uani 1 1 d . . . . .
H34 H 0.391079 0.110999 0.471391 0.054 Uiso 1 1 calc R U . . .
C35 C 0.47613(15) 0.16420(17) 0.47604(11) 0.0505(7) Uani 1 1 d . . . . .
H35 H 0.477886 0.194798 0.512125 0.061 Uiso 1 1 calc R U . . .
C36 C 0.52550(14) 0.16918(15) 0.44867(11) 0.0466(6) Uani 1 1 d . . . . .
H36 H 0.561202 0.203111 0.466302 0.056 Uiso 1 1 calc R U . . .
C37 C 0.52406(12) 0.12507(14) 0.39523(10) 0.0374(5) Uani 1 1 d . . . . .
C38 C 0.36114(12) 0.01689(15) 0.37206(11) 0.0414(5) Uani 1 1 d . . . . .
H38 H 0.356063 0.009478 0.326894 0.050 Uiso 1 1 calc R U . . .
C39 C 0.29879(14) 0.05353(19) 0.37906(14) 0.0541(7) Uani 1 1 d . . . . .
H39A H 0.298528 0.050833 0.422468 0.081 Uiso 1 1 calc R U . . .
H39B H 0.262047 0.023363 0.353580 0.081 Uiso 1 1 calc R U . . .
H39C H 0.295789 0.109912 0.365633 0.081 Uiso 1 1 calc R U . . .
C40 C 0.37127(18) -0.06657(19) 0.40222(17) 0.0666(9) Uani 1 1 d . . . . .
H40A H 0.407028 -0.093683 0.391630 0.100 Uiso 1 1 calc R U . . .
H40B H 0.332040 -0.098636 0.387139 0.100 Uiso 1 1 calc R U . . .
H40C H 0.381226 -0.060792 0.447186 0.100 Uiso 1 1 calc R U . . .
C41 C 0.58170(12) 0.12693(16) 0.36946(12) 0.0444(5) Uani 1 1 d . . . . .
H41 H 0.571766 0.092226 0.331697 0.053 Uiso 1 1 calc R U . . .
C42 C 0.59668(15) 0.21119(18) 0.35084(14) 0.0551(7) Uani 1 1 d . . . . .
H42A H 0.559574 0.232132 0.319068 0.083 Uiso 1 1 calc R U . . .
H42B H 0.634121 0.209119 0.334416 0.083 Uiso 1 1 calc R U . . .
H42C H 0.606002 0.246632 0.387044 0.083 Uiso 1 1 calc R U . . .
C43 C 0.64144(15) 0.09134(19) 0.41670(16) 0.0613(8) Uani 1 1 d . . . . .
H43A H 0.655170 0.127716 0.452198 0.092 Uiso 1 1 calc R U . . .
H43B H 0.676375 0.085132 0.397152 0.092 Uiso 1 1 calc R U . . .
H43C H 0.630610 0.038630 0.430696 0.092 Uiso 1 1 calc R U . . .
C44 C 0.46485(10) 0.05818(13) 0.12418(9) 0.0295(4) Uani 1 1 d . . . . .
C45 C 0.41805(11) 0.04062(15) 0.06871(10) 0.0355(5) Uani 1 1 d . . . . .
C46 C 0.42688(13) 0.07173(17) 0.01399(11) 0.0441(6) Uani 1 1 d . . . . .
H46 H 0.395967 0.060321 -0.024111 0.053 Uiso 1 1 calc R U . . .
C47 C 0.47928(14) 0.11845(18) 0.01408(11) 0.0486(6) Uani 1 1 d . . . . .
H47 H 0.484402 0.138822 -0.023700 0.058 Uiso 1 1 calc R U . . .
C48 C 0.52447(12) 0.13576(16) 0.06906(11) 0.0425(5) Uani 1 1 d . . . . .
H48 H 0.560399 0.168408 0.068653 0.051 Uiso 1 1 calc R U . . .
C49 C 0.51852(10) 0.10640(14) 0.12514(10) 0.0332(4) Uani 1 1 d . . . . .
C50 C 0.35769(11) -0.00697(17) 0.06604(11) 0.0428(5) Uani 1 1 d . . . . .
H50 H 0.362435 -0.031002 0.107787 0.051 Uiso 1 1 calc R U . . .
C51 C 0.29952(13) 0.0490(2) 0.05159(14) 0.0563(7) Uani 1 1 d . . . . .
H51A H 0.305339 0.089802 0.084112 0.085 Uiso 1 1 calc R U . . .
H51B H 0.260668 0.017558 0.049618 0.085 Uiso 1 1 calc R U . . .
H51C H 0.295181 0.075491 0.011763 0.085 Uiso 1 1 calc R U . . .
C52 C 0.34595(14) -0.0761(2) 0.01877(14) 0.0595(8) Uani 1 1 d . . . . .
H52A H 0.336661 -0.053717 -0.023046 0.089 Uiso 1 1 calc R U . . .
H52B H 0.309340 -0.108475 0.022469 0.089 Uiso 1 1 calc R U . . .
H52C H 0.384370 -0.110124 0.026763 0.089 Uiso 1 1 calc R U . . .
C53 C 0.57023(10) 0.12593(15) 0.18462(11) 0.0371(5) Uani 1 1 d . . . . .
H53 H 0.550390 0.119574 0.219533 0.045 Uiso 1 1 calc R U . . .
C54 C 0.59447(16) 0.21196(18) 0.18648(15) 0.0582(7) Uani 1 1 d . . . . .
H54A H 0.615774 0.219683 0.153736 0.087 Uiso 1 1 calc R U . . .
H54B H 0.625142 0.222454 0.226733 0.087 Uiso 1 1 calc R U . . .
H54C H 0.558150 0.249286 0.180152 0.087 Uiso 1 1 calc R U . . .
C55 C 0.62605(14) 0.0668(2) 0.19562(17) 0.0675(9) Uani 1 1 d . . . . .
H55A H 0.610502 0.012187 0.199853 0.101 Uiso 1 1 calc R U . . .
H55B H 0.658967 0.081545 0.233521 0.101 Uiso 1 1 calc R U . . .
H55C H 0.644592 0.068472 0.160556 0.101 Uiso 1 1 calc R U . . .
C56 C 0.39230(9) 0.24213(12) 0.22905(9) 0.0279(4) Uani 1 1 d . . . . .
H56 H 0.401398 0.283976 0.262288 0.034 Uiso 1 1 calc R U . . .
C57 C 0.36401(9) 0.28326(13) 0.16786(10) 0.0302(4) Uani 1 1 d . . . . .
C58 C 0.37189(10) 0.25118(14) 0.11331(10) 0.0339(4) Uani 1 1 d . . . . .
H58 H 0.398959 0.205745 0.114797 0.041 Uiso 1 1 calc R U . . .
C59 C 0.34038(12) 0.28525(17) 0.05672(11) 0.0440(6) Uani 1 1 d . . . . .
H59 H 0.345679 0.262709 0.019661 0.053 Uiso 1 1 calc R U . . .
C60 C 0.30138(12) 0.3517(2) 0.05410(13) 0.0533(7) Uani 1 1 d . . . . .
H60 H 0.279494 0.374483 0.015272 0.064 Uiso 1 1 calc R U . . .
C61 C 0.29420(12) 0.38528(18) 0.10815(13) 0.0501(7) Uani 1 1 d . . . . .
H61 H 0.267699 0.431331 0.106424 0.060 Uiso 1 1 calc R U . . .
C62 C 0.32586(11) 0.35144(15) 0.16502(12) 0.0391(5) Uani 1 1 d . . . . .
H62 H 0.321392 0.375016 0.202055 0.047 Uiso 1 1 calc R U . . .
C1R C 0.06938(8) 0.46055(10) 0.32492(7) 0.0713(17) Uiso 0.558(5) 1 d G . P A 1
H1R H 0.103331 0.495414 0.322289 0.086 Uiso 0.558(5) 1 calc R U P A 1
C2R C 0.06555(7) 0.38385(10) 0.30060(7) 0.0601(14) Uiso 0.558(5) 1 d G . P A 1
H2R H 0.096873 0.365881 0.281214 0.072 Uiso 0.558(5) 1 calc R U P A 1
C3R C 0.01626(7) 0.33323(10) 0.30441(7) 0.078(2) Uiso 0.558(5) 1 d G . P A 1
H3R H 0.013622 0.280400 0.287661 0.094 Uiso 0.558(5) 1 calc R U P A 1
C4R C -0.02922(8) 0.35932(11) 0.33255(8) 0.089(2) Uiso 0.558(5) 1 d G . P A 1
H4R H -0.063174 0.324460 0.335181 0.106 Uiso 0.558(5) 1 calc R U P A 1
C5R C -0.02539(8) 0.43603(12) 0.35687(8) 0.0677(16) Uiso 0.558(5) 1 d G . P A 1
H5R H -0.056715 0.453995 0.376255 0.081 Uiso 0.558(5) 1 calc R U P A 1
C6R C 0.02390(9) 0.48664(11) 0.35306(8) 0.0691(17) Uiso 0.558(5) 1 d G . P A 1
H6R H 0.026537 0.539473 0.369810 0.083 Uiso 0.558(5) 1 calc R U P A 1
C1RA C 0.05795(8) 0.42453(10) 0.32814(7) 0.0637(19) Uiso 0.442(5) 1 d G . P A 2
H1RA H 0.093957 0.459490 0.340793 0.076 Uiso 0.442(5) 1 calc R U P A 2
C2RA C 0.05728(7) 0.36487(9) 0.28587(7) 0.0589(18) Uiso 0.442(5) 1 d G . P A 2
H2RA H 0.092817 0.358472 0.269236 0.071 Uiso 0.442(5) 1 calc R U P A 2
C3RA C 0.00533(7) 0.31442(10) 0.26761(7) 0.070(2) Uiso 0.442(5) 1 d G . P A 2
H3RA H 0.004864 0.273074 0.238317 0.084 Uiso 0.442(5) 1 calc R U P A 2
C4RA C -0.04595(7) 0.32365(11) 0.29161(7) 0.078(2) Uiso 0.442(5) 1 d G . P A 2
H4RA H -0.081953 0.288691 0.278955 0.094 Uiso 0.442(5) 1 calc R U P A 2
C5RA C -0.04528(8) 0.38332(11) 0.33388(8) 0.075(2) Uiso 0.442(5) 1 d G . P A 2
H5RA H -0.080814 0.389709 0.350511 0.090 Uiso 0.442(5) 1 calc R U P A 2
C6RA C 0.00668(8) 0.43376(11) 0.35214(8) 0.086(3) Uiso 0.442(5) 1 d G . P A 2
H6RA H 0.007142 0.475105 0.381435 0.103 Uiso 0.442(5) 1 calc R U P A 2
C1S C 0.13340(9) 0.10185(10) 0.40994(8) 0.0674(17) Uiso 0.597(7) 1 d G . P B 1
H1S H 0.159313 0.136674 0.440217 0.081 Uiso 0.597(7) 1 calc R U P B 1
C2S C 0.14525(10) 0.02006(11) 0.41277(8) 0.0791(19) Uiso 0.597(7) 1 d G . P B 1
H2S H 0.179330 -0.001434 0.445009 0.095 Uiso 0.597(7) 1 calc R U P B 1
C3S C 0.10761(10) -0.03053(10) 0.36879(8) 0.089(2) Uiso 0.597(7) 1 d G . P B 1
H3S H 0.115768 -0.086843 0.370748 0.107 Uiso 0.597(7) 1 calc R U P B 1
C4S C 0.05811(9) 0.00068(10) 0.32197(8) 0.0729(17) Uiso 0.597(7) 1 d G . P B 1
H4S H 0.032192 -0.034144 0.291691 0.087 Uiso 0.597(7) 1 calc R U P B 1
C5S C 0.04625(8) 0.08247(9) 0.31913(7) 0.086(2) Uiso 0.597(7) 1 d G . P B 1
H5S H 0.012174 0.103963 0.286898 0.103 Uiso 0.597(7) 1 calc R U P B 1
C6S C 0.08390(8) 0.13306(9) 0.36311(7) 0.0719(18) Uiso 0.597(7) 1 d G . P B 1
H6S H 0.075734 0.189374 0.361159 0.086 Uiso 0.597(7) 1 calc R U P B 1
C1SA C 0.08604(9) 0.13302(10) 0.38252(7) 0.104(4) Uiso 0.403(7) 1 d G . P B 2
H1SA H 0.088440 0.186994 0.397029 0.125 Uiso 0.403(7) 1 calc R U P B 2
C2SA C 0.13863(9) 0.08088(10) 0.40401(8) 0.076(3) Uiso 0.403(7) 1 d G . P B 2
H2SA H 0.176587 0.099602 0.433053 0.092 Uiso 0.403(7) 1 calc R U P B 2
C3SA C 0.13507(10) 0.00105(10) 0.38254(8) 0.101(4) Uiso 0.403(7) 1 d G . P B 2
H3SA H 0.170625 -0.034200 0.397067 0.121 Uiso 0.403(7) 1 calc R U P B 2
C4SA C 0.07892(10) -0.02664(10) 0.33958(8) 0.077(3) Uiso 0.403(7) 1 d G . P B 2
H4SA H 0.076518 -0.080615 0.325065 0.092 Uiso 0.403(7) 1 calc R U P B 2
C5SA C 0.02633(9) 0.02550(10) 0.31809(8) 0.102(4) Uiso 0.403(7) 1 d G . P B 2
H5SA H -0.011629 0.006775 0.289041 0.123 Uiso 0.403(7) 1 calc R U P B 2
C6SA C 0.02988(8) 0.10533(10) 0.33956(8) 0.100(4) Uiso 0.403(7) 1 d G . P B 2
H6SA H -0.005671 0.140577 0.325027 0.119 Uiso 0.403(7) 1 calc R U P B 2
C1T C 0.14569(13) 0.67603(12) 0.13923(10) 0.112(4) Uiso 0.573(5) 1 d G . P C 1
H1T H 0.161553 0.704075 0.177170 0.134 Uiso 0.573(5) 1 calc R U P C 1
C2T C 0.18846(14) 0.64886(12) 0.10669(11) 0.098(2) Uiso 0.573(5) 1 d G . P C 1
H2T H 0.233257 0.658528 0.122615 0.117 Uiso 0.573(5) 1 calc R U P C 1
C3T C 0.16501(14) 0.60739(12) 0.05060(10) 0.110(3) Uiso 0.573(5) 1 d G . P C 1
H3T H 0.193942 0.589016 0.028584 0.132 Uiso 0.573(5) 1 calc R U P C 1
C4T C 0.09879(13) 0.59310(12) 0.02705(10) 0.113(3) Uiso 0.573(5) 1 d G . P C 1
H4T H 0.082924 0.565046 -0.010890 0.136 Uiso 0.573(5) 1 calc R U P C 1
C5T C 0.05602(13) 0.62026(12) 0.05959(9) 0.119(3) Uiso 0.573(5) 1 d G . P C 1
H5T H 0.011220 0.610592 0.043666 0.143 Uiso 0.573(5) 1 calc R U P C 1
C6T C 0.07947(13) 0.66173(12) 0.11568(10) 0.101(3) Uiso 0.573(5) 1 d G . P C 1
H6T H 0.050534 0.680104 0.137695 0.121 Uiso 0.573(5) 1 calc R U P C 1
C1TA C 0.21321(15) 0.69006(13) 0.06586(12) 0.123(5) Uiso 0.427(5) 1 d G . P C 2
H1TA H 0.256290 0.697059 0.064295 0.147 Uiso 0.427(5) 1 calc R U P C 2
C2TA C 0.20008(14) 0.68128(12) 0.12209(11) 0.117(4) Uiso 0.427(5) 1 d G . P C 2
H2TA H 0.234123 0.682224 0.159235 0.140 Uiso 0.427(5) 1 calc R U P C 2
C3TA C 0.13750(13) 0.67112(12) 0.12436(10) 0.079(3) Uiso 0.427(5) 1 d G . P C 2
H3TA H 0.128461 0.665071 0.163067 0.095 Uiso 0.427(5) 1 calc R U P C 2
C4TA C 0.08805(14) 0.66974(13) 0.07039(10) 0.111(4) Uiso 0.427(5) 1 d G . P C 2
H4TA H 0.044971 0.662749 0.071957 0.133 Uiso 0.427(5) 1 calc R U P C 2
C5TA C 0.10118(15) 0.67853(13) 0.01416(11) 0.127(5) Uiso 0.427(5) 1 d G . P C 2
H5TA H 0.067137 0.677580 -0.022985 0.153 Uiso 0.427(5) 1 calc R U P C 2
C6TA C 0.16376(16) 0.68869(13) 0.01189(12) 0.125(5) Uiso 0.427(5) 1 d G . P C 2
H6TA H 0.172798 0.694734 -0.026818 0.150 Uiso 0.427(5) 1 calc R U P C 2
C1U C 0.20641(14) -0.21817(16) -0.16570(13) 0.077(2) Uiso 0.428(4) 1 d G . P D 1
H1U H 0.237629 -0.246633 -0.179949 0.092 Uiso 0.428(4) 1 calc R U P D 1
C2U C 0.22521(13) -0.15680(14) -0.12328(12) 0.0612(19) Uiso 0.428(4) 1 d G . P D 1
H2U H 0.269378 -0.142967 -0.108295 0.073 Uiso 0.428(4) 1 calc R U P D 1
C3U C 0.17989(12) -0.11549(13) -0.10260(11) 0.068(2) Uiso 0.428(4) 1 d G . P D 1
H3U H 0.192845 -0.073205 -0.073368 0.081 Uiso 0.428(4) 1 calc R U P D 1
C4U C 0.11578(12) -0.13556(14) -0.12435(11) 0.076(2) Uiso 0.428(4) 1 d G . P D 1
H4U H 0.084561 -0.107097 -0.110105 0.091 Uiso 0.428(4) 1 calc R U P D 1
C5U C 0.09698(13) -0.19694(15) -0.16678(12) 0.078(2) Uiso 0.428(4) 1 d G . P D 1
H5U H 0.052811 -0.210763 -0.181760 0.093 Uiso 0.428(4) 1 calc R U P D 1
C6U C 0.14230(14) -0.23824(16) -0.18745(13) 0.082(3) Uiso 0.428(4) 1 d G . P D 1
H6U H 0.129344 -0.280530 -0.216681 0.098 Uiso 0.428(4) 1 calc R U P D 1
C1UA C 0.23983(13) -0.22499(15) -0.10507(12) 0.105(3) Uiso 0.572(4) 1 d G . P D 2
H1UA H 0.285171 -0.231647 -0.093905 0.126 Uiso 0.572(4) 1 calc R U P D 2
C2UA C 0.20975(14) -0.17725(15) -0.15531(12) 0.123(3) Uiso 0.572(4) 1 d G . P D 2
H2UA H 0.234508 -0.151211 -0.178548 0.148 Uiso 0.572(4) 1 calc R U P D 2
C3UA C 0.14353(13) -0.16752(15) -0.17162(12) 0.144(4) Uiso 0.572(4) 1 d G . P D 2
H3UA H 0.122944 -0.134825 -0.206023 0.173 Uiso 0.572(4) 1 calc R U P D 2
C4UA C 0.10738(13) -0.20554(15) -0.13769(12) 0.118(3) Uiso 0.572(4) 1 d G . P D 2
H4UA H 0.062039 -0.198886 -0.148858 0.142 Uiso 0.572(4) 1 calc R U P D 2
C5UA C 0.13745(13) -0.25329(14) -0.08745(12) 0.109(3) Uiso 0.572(4) 1 d G . P D 2
H5UA H 0.112698 -0.279328 -0.064215 0.131 Uiso 0.572(4) 1 calc R U P D 2
C6UA C 0.20368(13) -0.26301(15) -0.07114(12) 0.126(3) Uiso 0.572(4) 1 d G . P D 2
H6UA H 0.224266 -0.295707 -0.036735 0.151 Uiso 0.572(4) 1 calc R U P D 2

loop_
_atom_site_aniso_label
_atom_site_aniso_U_11
_atom_site_aniso_U_22
_atom_site_aniso_U_33
_atom_site_aniso_U_23
_atom_site_aniso_U_13
_atom_site_aniso_U_12
P1 0.0230(2) 0.0326(3) 0.0253(2) -0.00078(19) 0.00806(18) -0.00016(19)
Ga1 0.02372(12) 0.02892(13) 0.02310(12) 0.00085(9) 0.00803(9) 0.00188(9)
As1 0.02101(11) 0.05527(16) 0.02731(12) -0.00965(10) 0.00565(9) -0.00003(9)
N1 0.0242(8) 0.0565(12) 0.0332(9) -0.0096(9) 0.0098(7) 0.0036(8)
N2 0.0287(9) 0.0653(14) 0.0442(11) -0.0261(10) 0.0166(8) -0.0130(9)
N3 0.0327(9) 0.0289(8) 0.0247(8) 0.0014(7) 0.0102(7) 0.0043(7)
N4 0.0263(8) 0.0321(9) 0.0247(8) 0.0010(7) 0.0090(6) 0.0033(7)
O1 0.0220(6) 0.0317(7) 0.0343(7) 0.0027(6) 0.0069(6) 0.0014(5)
C1 0.0292(11) 0.0603(15) 0.0385(12) -0.0152(11) 0.0147(9) -0.0041(10)
C2 0.0322(12) 0.0720(18) 0.0521(15) -0.0267(13) 0.0208(11) -0.0130(12)
C3 0.0267(10) 0.0551(14) 0.0349(11) -0.0026(10) 0.0121(9) 0.0069(9)
C4 0.0271(10) 0.0465(13) 0.0399(12) -0.0030(10) 0.0134(9) -0.0010(9)
C5 0.0465(14) 0.0458(14) 0.0643(17) -0.0022(13) 0.0121(13) -0.0072(12)
C6 0.0622(19) 0.0489(17) 0.097(3) 0.0194(17) 0.0208(18) -0.0002(14)
C7 0.0548(17) 0.077(2) 0.068(2) 0.0303(17) 0.0190(15) 0.0193(16)
C8 0.0387(13) 0.081(2) 0.0435(14) 0.0106(14) 0.0162(11) 0.0213(13)
C9 0.0303(11) 0.0459(13) 0.0334(11) -0.0082(9) 0.0070(9) 0.0001(9)
C10 0.0346(12) 0.0677(18) 0.0452(14) -0.0187(13) 0.0031(11) -0.0040(12)
C11 0.0479(14) 0.0621(16) 0.0356(12) -0.0018(11) 0.0139(11) 0.0017(12)
C12 0.0563(18) 0.141(4) 0.0387(15) -0.0045(18) -0.0018(13) 0.053(2)
C13 0.115(4) 0.242(7) 0.049(2) 0.035(3) 0.008(2) 0.100(5)
C14 0.0417(17) 0.163(4) 0.079(2) -0.055(3) -0.0081(16) 0.026(2)
C15 0.0297(11) 0.080(2) 0.0561(16) -0.0386(15) 0.0218(11) -0.0215(12)
C16 0.0463(15) 0.072(2) 0.0708(19) -0.0410(16) 0.0321(14) -0.0289(14)
C17 0.071(2) 0.080(2) 0.095(3) -0.054(2) 0.048(2) -0.0377(18)
C18 0.065(2) 0.125(4) 0.096(3) -0.083(3) 0.045(2) -0.050(2)
C19 0.0385(15) 0.147(4) 0.070(2) -0.071(3) 0.0233(15) -0.034(2)
C20 0.0287(12) 0.114(3) 0.0537(16) -0.0439(18) 0.0171(11) -0.0218(15)
C21 0.0595(17) 0.0552(17) 0.073(2) -0.0296(15) 0.0340(15) -0.0232(14)
C22 0.075(2) 0.0602(19) 0.083(2) -0.0071(17) 0.0432(19) -0.0004(16)
C23 0.099(3) 0.110(3) 0.093(3) -0.031(3) 0.059(3) -0.049(3)
C24 0.0276(12) 0.131(3) 0.0461(15) -0.0369(18) 0.0089(11) -0.0128(16)
C25 0.0475(17) 0.157(4) 0.0497(18) -0.028(2) 0.0142(14) -0.013(2)
C26 0.0302(14) 0.163(4) 0.065(2) -0.044(2) 0.0067(13) -0.0128(19)
C27 0.0348(10) 0.0289(10) 0.0300(10) 0.0027(8) 0.0123(8) 0.0026(8)
C28 0.0338(10) 0.0269(10) 0.0328(10) 0.0001(8) 0.0118(8) 0.0038(8)
C29 0.0254(9) 0.0314(10) 0.0306(10) -0.0034(8) 0.0093(8) 0.0006(8)
C30 0.0593(15) 0.0350(11) 0.0303(11) 0.0067(9) 0.0166(10) 0.0126(10)
C31 0.0371(11) 0.0404(12) 0.0321(11) -0.0042(9) 0.0118(9) 0.0076(9)
C32 0.0426(12) 0.0295(10) 0.0224(9) 0.0034(8) 0.0091(8) 0.0100(9)
C33 0.0491(13) 0.0374(11) 0.0269(10) 0.0071(9) 0.0154(9) 0.0138(10)
C34 0.0617(16) 0.0489(14) 0.0295(11) 0.0048(10) 0.0197(11) 0.0191(12)
C35 0.0746(19) 0.0494(15) 0.0257(11) -0.0034(10) 0.0107(12) 0.0201(13)
C36 0.0592(16) 0.0404(13) 0.0332(12) -0.0062(10) 0.0013(11) 0.0088(11)
C37 0.0465(13) 0.0348(11) 0.0280(10) 0.0001(9) 0.0054(9) 0.0075(10)
C38 0.0496(14) 0.0433(13) 0.0383(12) 0.0060(10) 0.0240(11) 0.0052(10)
C39 0.0535(16) 0.0645(18) 0.0538(16) 0.0026(13) 0.0304(13) 0.0076(13)
C40 0.074(2) 0.0497(17) 0.082(2) 0.0214(16) 0.0310(18) 0.0044(15)
C41 0.0447(13) 0.0449(13) 0.0415(13) -0.0079(11) 0.0083(10) -0.0026(11)
C42 0.0543(16) 0.0504(15) 0.0564(16) 0.0068(13) 0.0083(13) -0.0018(13)
C43 0.0492(16) 0.0540(17) 0.077(2) 0.0071(15) 0.0115(15) 0.0088(13)
C44 0.0291(10) 0.0376(11) 0.0242(9) 0.0016(8) 0.0113(8) 0.0082(8)
C45 0.0320(10) 0.0484(13) 0.0267(10) -0.0008(9) 0.0092(8) 0.0105(9)
C46 0.0464(13) 0.0613(16) 0.0245(10) 0.0033(10) 0.0096(9) 0.0144(12)
C47 0.0591(16) 0.0620(16) 0.0320(12) 0.0120(11) 0.0249(11) 0.0150(13)
C48 0.0431(13) 0.0505(14) 0.0413(13) 0.0076(11) 0.0242(10) 0.0053(11)
C49 0.0297(10) 0.0399(11) 0.0333(11) 0.0039(9) 0.0141(9) 0.0083(9)
C50 0.0345(11) 0.0627(16) 0.0299(11) -0.0068(11) 0.0065(9) -0.0003(11)
C51 0.0348(13) 0.076(2) 0.0590(17) -0.0138(15) 0.0148(12) 0.0048(13)
C52 0.0468(15) 0.074(2) 0.0557(17) -0.0247(15) 0.0103(13) -0.0021(14)
C53 0.0286(10) 0.0448(13) 0.0396(12) 0.0024(10) 0.0120(9) -0.0010(9)
C54 0.0671(19) 0.0467(15) 0.0617(18) -0.0046(13) 0.0193(15) -0.0103(14)
C55 0.0404(15) 0.0591(18) 0.087(2) -0.0087(17) -0.0089(15) 0.0103(13)
C56 0.0251(9) 0.0302(10) 0.0284(10) 0.0002(8) 0.0070(8) 0.0009(8)
C57 0.0245(9) 0.0332(10) 0.0332(10) 0.0054(8) 0.0086(8) -0.0012(8)
C58 0.0303(10) 0.0393(11) 0.0319(10) 0.0035(9) 0.0083(8) -0.0038(9)
C59 0.0389(12) 0.0614(16) 0.0308(11) 0.0088(11) 0.0082(9) -0.0074(11)
C60 0.0363(12) 0.0765(19) 0.0448(14) 0.0294(14) 0.0074(11) 0.0043(12)
C61 0.0349(12) 0.0565(16) 0.0611(16) 0.0291(13) 0.0171(11) 0.0140(11)
C62 0.0331(11) 0.0435(13) 0.0444(13) 0.0112(10) 0.0170(10) 0.0080(9)

loop_
_atom_type_symbol
_atom_type_description
_atom_type_scat_dispersion_real
_atom_type_scat_dispersion_imag
_atom_type_scat_source
C C 0.0181 0.0091 'International Tables Vol C Tables 4.2.6.8 and 6.1.1.4'
H H 0.0000 0.0000 'International Tables Vol C Tables 4.2.6.8 and 6.1.1.4'
N N 0.0311 0.0180 'International Tables Vol C Tables 4.2.6.8 and 6.1.1.4'
O O 0.0492 0.0322 'International Tables Vol C Tables 4.2.6.8 and 6.1.1.4'
P P 0.2955 0.4335 'International Tables Vol C Tables 4.2.6.8 and 6.1.1.4'
Ga Ga -1.2846 0.7763 'International Tables Vol C Tables 4.2.6.8 and 6.1.1.4'
As As -0.9300 1.0051 'International Tables Vol C Tables 4.2.6.8 and 6.1.1.4'

loop_
_geom_angle_atom_site_label_1
_geom_angle_atom_site_label_2
_geom_angle_atom_site_label_3
_geom_angle
_geom_angle_site_symmetry_1
_geom_angle_site_symmetry_3
_geom_angle_publ_flag
C56 P1 Ga1 73.03(6) . . ?
C56 P1 As1 102.78(6) . . ?
Ga1 P1 As1 124.17(2) . . ?
O1 Ga1 N4 110.35(7) . . ?
O1 Ga1 N3 115.01(7) . . ?
N4 Ga1 N3 96.07(7) . . ?
O1 Ga1 P1 78.27(4) . . ?
N4 Ga1 P1 146.59(5) . . ?
N3 Ga1 P1 109.62(5) . . ?
N1 As1 N2 86.03(9) . . ?
N1 As1 P1 98.31(6) . . ?
N2 As1 P1 98.33(7) . . ?
C3 N1 C1 121.55(18) . . ?
C3 N1 As1 124.72(16) . . ?
C1 N1 As1 111.01(15) . . ?
C15 N2 C2 116.13(19) . . ?
C15 N2 As1 120.78(17) . . ?
C2 N2 As1 113.27(18) . . ?
C27 N3 C32 120.47(17) . . ?
C27 N3 Ga1 122.53(14) . . ?
C32 N3 Ga1 116.92(13) . . ?
C29 N4 C44 118.35(17) . . ?
C29 N4 Ga1 121.69(14) . . ?
C44 N4 Ga1 119.77(13) . . ?
C56 O1 Ga1 101.80(11) . . ?
N1 C1 C2 105.6(2) . . ?
N1 C1 H1A 110.6 . . ?
C2 C1 H1A 110.6 . . ?
N1 C1 H1B 110.6 . . ?
C2 C1 H1B 110.6 . . ?
H1A C1 H1B 108.7 . . ?
N2 C2 C1 106.07(19) . . ?
N2 C2 H2A 110.5 . . ?
C1 C2 H2A 110.5 . . ?
N2 C2 H2B 110.5 . . ?
C1 C2 H2B 110.5 . . ?
H2A C2 H2B 108.7 . . ?
C4 C3 C8 120.0(3) . . ?
C4 C3 N1 122.5(2) . . ?
C8 C3 N1 117.4(2) . . ?
C5 C4 C3 118.2(2) . . ?
C5 C4 C9 118.9(2) . . ?
C3 C4 C9 122.9(2) . . ?
C6 C5 C4 121.8(3) . . ?
C6 C5 H5 119.1 . . ?
C4 C5 H5 119.1 . . ?
C5 C6 C7 119.7(3) . . ?
C5 C6 H6 120.1 . . ?
C7 C6 H6 120.1 . . ?
C6 C7 C8 121.2(3) . . ?
C6 C7 H7 119.4 . . ?
C8 C7 H7 119.4 . . ?
C7 C8 C3 119.1(3) . . ?
C7 C8 C12 120.0(3) . . ?
C3 C8 C12 120.8(3) . . ?
C4 C9 C11 111.20(19) . . ?
C4 C9 C10 111.9(2) . . ?
C11 C9 C10 110.2(2) . . ?
C4 C9 H9 107.8 . . ?
C11 C9 H9 107.8 . . ?
C10 C9 H9 107.8 . . ?
C9 C10 H10A 109.5 . . ?
C9 C10 H10B 109.5 . . ?
H10A C10 H10B 109.5 . . ?
C9 C10 H10C 109.5 . . ?
H10A C10 H10C 109.5 . . ?
H10B C10 H10C 109.5 . . ?
C9 C11 H11A 109.5 . . ?
C9 C11 H11B 109.5 . . ?
H11A C11 H11B 109.5 . . ?
C9 C11 H11C 109.5 . . ?
H11A C11 H11C 109.5 . . ?
H11B C11 H11C 109.5 . . ?
C14 C12 C8 109.3(3) . . ?
C14 C12 C13 110.4(3) . . ?
C8 C12 C13 113.7(4) . . ?
C14 C12 H12 107.7 . . ?
C8 C12 H12 107.7 . . ?
C13 C12 H12 107.7 . . ?
C12 C13 H13A 109.5 . . ?
C12 C13 H13B 109.5 . . ?
H13A C13 H13B 109.5 . . ?
C12 C13 H13C 109.5 . . ?
H13A C13 H13C 109.5 . . ?
H13B C13 H13C 109.5 . . ?
C12 C14 H14A 109.5 . . ?
C12 C14 H14B 109.5 . . ?
H14A C14 H14B 109.5 . . ?
C12 C14 H14C 109.5 . . ?
H14A C14 H14C 109.5 . . ?
H14B C14 H14C 109.5 . . ?
C16 C15 C20 121.3(3) . . ?
C16 C15 N2 117.6(3) . . ?
C20 C15 N2 121.0(3) . . ?
C17 C16 C15 118.3(3) . . ?
C17 C16 C21 120.1(3) . . ?
C15 C16 C21 121.5(2) . . ?
C18 C17 C16 121.1(4) . . ?
C18 C17 H17 119.4 . . ?
C16 C17 H17 119.4 . . ?
C19 C18 C17 119.9(3) . . ?
C19 C18 H18 120.0 . . ?
C17 C18 H18 120.0 . . ?
C18 C19 C20 122.9(4) . . ?
C18 C19 H19 118.6 . . ?
C20 C19 H19 118.6 . . ?
C19 C20 C15 116.4(4) . . ?
C19 C20 C24 119.8(3) . . ?
C15 C20 C24 123.8(3) . . ?
C16 C21 C22 112.9(3) . . ?
C16 C21 C23 110.6(3) . . ?
C22 C21 C23 111.1(3) . . ?
C16 C21 H21 107.3 . . ?
C22 C21 H21 107.3 . . ?
C23 C21 H21 107.3 . . ?
C21 C22 H22A 109.5 . . ?
C21 C22 H22B 109.5 . . ?
H22A C22 H22B 109.5 . . ?
C21 C22 H22C 109.5 . . ?
H22A C22 H22C 109.5 . . ?
H22B C22 H22C 109.5 . . ?
C21 C23 H23A 109.5 . . ?
C21 C23 H23B 109.5 . . ?
H23A C23 H23B 109.5 . . ?
C21 C23 H23C 109.5 . . ?
H23A C23 H23C 109.5 . . ?
H23B C23 H23C 109.5 . . ?
C20 C24 C25 112.0(3) . . ?
C20 C24 C26 112.5(3) . . ?
C25 C24 C26 110.0(3) . . ?
C20 C24 H24 107.4 . . ?
C25 C24 H24 107.4 . . ?
C26 C24 H24 107.4 . . ?
C24 C25 H25A 109.5 . . ?
C24 C25 H25B 109.5 . . ?
H25A C25 H25B 109.5 . . ?
C24 C25 H25C 109.5 . . ?
H25A C25 H25C 109.5 . . ?
H25B C25 H25C 109.5 . . ?
C24 C26 H26A 109.5 . . ?
C24 C26 H26B 109.5 . . ?
H26A C26 H26B 109.5 . . ?
C24 C26 H26C 109.5 . . ?
H26A C26 H26C 109.5 . . ?
H26B C26 H26C 109.5 . . ?
N3 C27 C28 123.31(19) . . ?
N3 C27 C30 120.67(19) . . ?
C28 C27 C30 115.94(19) . . ?
C29 C28 C27 127.72(19) . . ?
C29 C28 H28 116.1 . . ?
C27 C28 H28 116.1 . . ?
N4 C29 C28 124.49(19) . . ?
N4 C29 C31 118.52(18) . . ?
C28 C29 C31 116.96(19) . . ?
C27 C30 H30A 109.5 . . ?
C27 C30 H30B 109.5 . . ?
H30A C30 H30B 109.5 . . ?
C27 C30 H30C 109.5 . . ?
H30A C30 H30C 109.5 . . ?
H30B C30 H30C 109.5 . . ?
C29 C31 H31A 109.5 . . ?
C29 C31 H31B 109.5 . . ?
H31A C31 H31B 109.5 . . ?
C29 C31 H31C 109.5 . . ?
H31A C31 H31C 109.5 . . ?
H31B C31 H31C 109.5 . . ?
C33 C32 C37 121.9(2) . . ?
C33 C32 N3 119.3(2) . . ?
C37 C32 N3 118.71(19) . . ?
C34 C33 C32 117.6(2) . . ?
C34 C33 C38 119.6(2) . . ?
C32 C33 C38 122.7(2) . . ?
C35 C34 C33 121.5(2) . . ?
C35 C34 H34 119.3 . . ?
C33 C34 H34 119.3 . . ?
C34 C35 C36 120.2(2) . . ?
C34 C35 H35 119.9 . . ?
C36 C35 H35 119.9 . . ?
C35 C36 C37 121.2(3) . . ?
C35 C36 H36 119.4 . . ?
C37 C36 H36 119.4 . . ?
C36 C37 C32 117.6(2) . . ?
C36 C37 C41 119.5(2) . . ?
C32 C37 C41 122.8(2) . . ?
C33 C38 C39 112.8(2) . . ?
C33 C38 C40 111.4(2) . . ?
C39 C38 C40 109.7(2) . . ?
C33 C38 H38 107.6 . . ?
C39 C38 H38 107.6 . . ?
C40 C38 H38 107.6 . . ?
C38 C39 H39A 109.5 . . ?
C38 C39 H39B 109.5 . . ?
H39A C39 H39B 109.5 . . ?
C38 C39 H39C 109.5 . . ?
H39A C39 H39C 109.5 . . ?
H39B C39 H39C 109.5 . . ?
C38 C40 H40A 109.5 . . ?
C38 C40 H40B 109.5 . . ?
H40A C40 H40B 109.5 . . ?
C38 C40 H40C 109.5 . . ?
H40A C40 H40C 109.5 . . ?
H40B C40 H40C 109.5 . . ?
C37 C41 C42 112.7(2) . . ?
C37 C41 C43 110.4(2) . . ?
C42 C41 C43 109.8(2) . . ?
C37 C41 H41 107.9 . . ?
C42 C41 H41 107.9 . . ?
C43 C41 H41 107.9 . . ?
C41 C42 H42A 109.5 . . ?
C41 C42 H42B 109.5 . . ?
H42A C42 H42B 109.5 . . ?
C41 C42 H42C 109.5 . . ?
H42A C42 H42C 109.5 . . ?
H42B C42 H42C 109.5 . . ?
C41 C43 H43A 109.5 . . ?
C41 C43 H43B 109.5 . . ?
H43A C43 H43B 109.5 . . ?
C41 C43 H43C 109.5 . . ?
H43A C43 H43C 109.5 . . ?
H43B C43 H43C 109.5 . . ?
C45 C44 C49 121.44(19) . . ?
C45 C44 N4 120.08(19) . . ?
C49 C44 N4 118.48(18) . . ?
C46 C45 C44 117.8(2) . . ?
C46 C45 C50 119.0(2) . . ?
C44 C45 C50 123.1(2) . . ?
C47 C46 C45 121.4(2) . . ?
C47 C46 H46 119.3 . . ?
C45 C46 H46 119.3 . . ?
C46 C47 C48 120.0(2) . . ?
C46 C47 H47 120.0 . . ?
C48 C47 H47 120.0 . . ?
C47 C48 C49 121.4(2) . . ?
C47 C48 H48 119.3 . . ?
C49 C48 H48 119.3 . . ?
C48 C49 C44 117.9(2) . . ?
C48 C49 C53 119.6(2) . . ?
C44 C49 C53 122.51(19) . . ?
C45 C50 C51 110.1(2) . . ?
C45 C50 C52 113.1(2) . . ?
C51 C50 C52 109.7(2) . . ?
C45 C50 H50 107.9 . . ?
C51 C50 H50 107.9 . . ?
C52 C50 H50 107.9 . . ?
C50 C51 H51A 109.5 . . ?
C50 C51 H51B 109.5 . . ?
H51A C51 H51B 109.5 . . ?
C50 C51 H51C 109.5 . . ?
H51A C51 H51C 109.5 . . ?
H51B C51 H51C 109.5 . . ?
C50 C52 H52A 109.5 . . ?
C50 C52 H52B 109.5 . . ?
H52A C52 H52B 109.5 . . ?
C50 C52 H52C 109.5 . . ?
H52A C52 H52C 109.5 . . ?
H52B C52 H52C 109.5 . . ?
C54 C53 C55 110.4(2) . . ?
C54 C53 C49 112.9(2) . . ?
C55 C53 C49 111.3(2) . . ?
C54 C53 H53 107.3 . . ?
C55 C53 H53 107.3 . . ?
C49 C53 H53 107.3 . . ?
C53 C54 H54A 109.5 . . ?
C53 C54 H54B 109.5 . . ?
H54A C54 H54B 109.5 . . ?
C53 C54 H54C 109.5 . . ?
H54A C54 H54C 109.5 . . ?
H54B C54 H54C 109.5 . . ?
C53 C55 H55A 109.5 . . ?
C53 C55 H55B 109.5 . . ?
H55A C55 H55B 109.5 . . ?
C53 C55 H55C 109.5 . . ?
H55A C55 H55C 109.5 . . ?
H55B C55 H55C 109.5 . . ?
O1 C56 C57 114.13(16) . . ?
O1 C56 P1 105.32(13) . . ?
C57 C56 P1 111.97(14) . . ?
O1 C56 H56 108.4 . . ?
C57 C56 H56 108.4 . . ?
P1 C56 H56 108.4 . . ?
C58 C57 C62 119.1(2) . . ?
C58 C57 C56 121.04(19) . . ?
C62 C57 C56 119.7(2) . . ?
C59 C58 C57 120.4(2) . . ?
C59 C58 H58 119.8 . . ?
C57 C58 H58 119.8 . . ?
C60 C59 C58 120.3(2) . . ?
C60 C59 H59 119.9 . . ?
C58 C59 H59 119.9 . . ?
C59 C60 C61 119.9(2) . . ?
C59 C60 H60 120.0 . . ?
C61 C60 H60 120.0 . . ?
C60 C61 C62 120.0(2) . . ?
C60 C61 H61 120.0 . . ?
C62 C61 H61 120.0 . . ?
C57 C62 C61 120.3(2) . . ?
C57 C62 H62 119.8 . . ?
C61 C62 H62 119.8 . . ?
C2R C1R C6R 120.0 . . ?
C2R C1R H1R 120.0 . . ?
C6R C1R H1R 120.0 . . ?
C1R C2R C3R 120.0 . . ?
C1R C2R H2R 120.0 . . ?
C3R C2R H2R 120.0 . . ?
C2R C3R C4R 120.0 . . ?
C2R C3R H3R 120.0 . . ?
C4R C3R H3R 120.0 . . ?
C5R C4R C3R 120.0 . . ?
C5R C4R H4R 120.0 . . ?
C3R C4R H4R 120.0 . . ?
C6R C5R C4R 120.0 . . ?
C6R C5R H5R 120.0 . . ?
C4R C5R H5R 120.0 . . ?
C5R C6R C1R 120.0 . . ?
C5R C6R H6R 120.0 . . ?
C1R C6R H6R 120.0 . . ?
C2RA C1RA C6RA 120.0 . . ?
C2RA C1RA H1RA 120.0 . . ?
C6RA C1RA H1RA 120.0 . . ?
C3RA C2RA C1RA 120.0 . . ?
C3RA C2RA H2RA 120.0 . . ?
C1RA C2RA H2RA 120.0 . . ?
C2RA C3RA C4RA 120.0 . . ?
C2RA C3RA H3RA 120.0 . . ?
C4RA C3RA H3RA 120.0 . . ?
C5RA C4RA C3RA 120.0 . . ?
C5RA C4RA H4RA 120.0 . . ?
C3RA C4RA H4RA 120.0 . . ?
C6RA C5RA C4RA 120.0 . . ?
C6RA C5RA H5RA 120.0 . . ?
C4RA C5RA H5RA 120.0 . . ?
C5RA C6RA C1RA 120.0 . . ?
C5RA C6RA H6RA 120.0 . . ?
C1RA C6RA H6RA 120.0 . . ?
C2S C1S C6S 120.0 . . ?
C2S C1S H1S 120.0 . . ?
C6S C1S H1S 120.0 . . ?
C3S C2S C1S 120.0 . . ?
C3S C2S H2S 120.0 . . ?
C1S C2S H2S 120.0 . . ?
C2S C3S C4S 120.0 . . ?
C2S C3S H3S 120.0 . . ?
C4S C3S H3S 120.0 . . ?
C5S C4S C3S 120.0 . . ?
C5S C4S H4S 120.0 . . ?
C3S C4S H4S 120.0 . . ?
C6S C5S C4S 120.0 . . ?
C6S C5S H5S 120.0 . . ?
C4S C5S H5S 120.0 . . ?
C5S C6S C1S 120.0 . . ?
C5S C6S H6S 120.0 . . ?
C1S C6S H6S 120.0 . . ?
C2SA C1SA C6SA 120.0 . . ?
C2SA C1SA H1SA 120.0 . . ?
C6SA C1SA H1SA 120.0 . . ?
C3SA C2SA C1SA 120.0 . . ?
C3SA C2SA H2SA 120.0 . . ?
C1SA C2SA H2SA 120.0 . . ?
C4SA C3SA C2SA 120.0 . . ?
C4SA C3SA H3SA 120.0 . . ?
C2SA C3SA H3SA 120.0 . . ?
C3SA C4SA C5SA 120.0 . . ?
C3SA C4SA H4SA 120.0 . . ?
C5SA C4SA H4SA 120.0 . . ?
C6SA C5SA C4SA 120.0 . . ?
C6SA C5SA H5SA 120.0 . . ?
C4SA C5SA H5SA 120.0 . . ?
C5SA C6SA C1SA 120.0 . . ?
C5SA C6SA H6SA 120.0 . . ?
C1SA C6SA H6SA 120.0 . . ?
C2T C1T C6T 120.0 . . ?
C2T C1T H1T 120.0 . . ?
C6T C1T H1T 120.0 . . ?
C1T C2T C3T 120.0 . . ?
C1T C2T H2T 120.0 . . ?
C3T C2T H2T 120.0 . . ?
C2T C3T C4T 120.0 . . ?
C2T C3T H3T 120.0 . . ?
C4T C3T H3T 120.0 . . ?
C3T C4T C5T 120.0 . . ?
C3T C4T H4T 120.0 . . ?
C5T C4T H4T 120.0 . . ?
C6T C5T C4T 120.0 . . ?
C6T C5T H5T 120.0 . . ?
C4T C5T H5T 120.0 . . ?
C5T C6T C1T 120.0 . . ?
C5T C6T H6T 120.0 . . ?
C1T C6T H6T 120.0 . . ?
C2TA C1TA C6TA 120.0 . . ?
C2TA C1TA H1TA 120.0 . . ?
C6TA C1TA H1TA 120.0 . . ?
C1TA C2TA C3TA 120.0 . . ?
C1TA C2TA H2TA 120.0 . . ?
C3TA C2TA H2TA 120.0 . . ?
C4TA C3TA C2TA 120.0 . . ?
C4TA C3TA H3TA 120.0 . . ?
C2TA C3TA H3TA 120.0 . . ?
C3TA C4TA C5TA 120.0 . . ?
C3TA C4TA H4TA 120.0 . . ?
C5TA C4TA H4TA 120.0 . . ?
C4TA C5TA C6TA 120.0 . . ?
C4TA C5TA H5TA 120.0 . . ?
C6TA C5TA H5TA 120.0 . . ?
C5TA C6TA C1TA 120.0 . . ?
C5TA C6TA H6TA 120.0 . . ?
C1TA C6TA H6TA 120.0 . . ?
C2U C1U C6U 120.0 . . ?
C2U C1U H1U 120.0 . . ?
C6U C1U H1U 120.0 . . ?
C1U C2U C3U 120.0 . . ?
C1U C2U H2U 120.0 . . ?
C3U C2U H2U 120.0 . . ?
C2U C3U C4U 120.0 . . ?
C2U C3U H3U 120.0 . . ?
C4U C3U H3U 120.0 . . ?
C5U C4U C3U 120.0 . . ?
C5U C4U H4U 120.0 . . ?
C3U C4U H4U 120.0 . . ?
C6U C5U C4U 120.0 . . ?
C6U C5U H5U 120.0 . . ?
C4U C5U H5U 120.0 . . ?
C5U C6U C1U 120.0 . . ?
C5U C6U H6U 120.0 . . ?
C1U C6U H6U 120.0 . . ?
C2UA C1UA C6UA 120.0 . . ?
C2UA C1UA H1UA 120.0 . . ?
C6UA C1UA H1UA 120.0 . . ?
C1UA C2UA C3UA 120.0 . . ?
C1UA C2UA H2UA 120.0 . . ?
C3UA C2UA H2UA 120.0 . . ?
C4UA C3UA C2UA 120.0 . . ?
C4UA C3UA H3UA 120.0 . . ?
C2UA C3UA H3UA 120.0 . . ?
C3UA C4UA C5UA 120.0 . . ?
C3UA C4UA H4UA 120.0 . . ?
C5UA C4UA H4UA 120.0 . . ?
C4UA C5UA C6UA 120.0 . . ?
C4UA C5UA H5UA 120.0 . . ?
C6UA C5UA H5UA 120.0 . . ?
C5UA C6UA C1UA 120.0 . . ?
C5UA C6UA H6UA 120.0 . . ?
C1UA C6UA H6UA 120.0 . . ?

loop_
_geom_bond_atom_site_label_1
_geom_bond_atom_site_label_2
_geom_bond_distance
_geom_bond_site_symmetry_2
_geom_bond_publ_flag
P1 C56 1.929(2) . ?
P1 Ga1 2.3457(5) . ?
P1 As1 2.3821(5) . ?
Ga1 O1 1.8633(15) . ?
Ga1 N4 1.9321(17) . ?
Ga1 N3 1.9662(17) . ?
As1 N1 1.8609(18) . ?
As1 N2 1.863(2) . ?
N1 C3 1.427(3) . ?
N1 C1 1.463(3) . ?
N2 C15 1.434(3) . ?
N2 C2 1.470(3) . ?
N3 C27 1.328(3) . ?
N3 C32 1.453(3) . ?
N4 C29 1.347(3) . ?
N4 C44 1.450(2) . ?
O1 C56 1.423(2) . ?
C1 C2 1.516(3) . ?
C1 H1A 0.9900 . ?
C1 H1B 0.9900 . ?
C2 H2A 0.9900 . ?
C2 H2B 0.9900 . ?
C3 C4 1.410(3) . ?
C3 C8 1.414(4) . ?
C4 C5 1.391(4) . ?
C4 C9 1.518(3) . ?
C5 C6 1.374(4) . ?
C5 H5 0.9500 . ?
C6 C7 1.378(5) . ?
C6 H6 0.9500 . ?
C7 C8 1.380(5) . ?
C7 H7 0.9500 . ?
C8 C12 1.517(4) . ?
C9 C11 1.532(3) . ?
C9 C10 1.532(3) . ?
C9 H9 1.0000 . ?
C10 H10A 0.9800 . ?
C10 H10B 0.9800 . ?
C10 H10C 0.9800 . ?
C11 H11A 0.9800 . ?
C11 H11B 0.9800 . ?
C11 H11C 0.9800 . ?
C12 C14 1.512(6) . ?
C12 C13 1.543(6) . ?
C12 H12 1.0000 . ?
C13 H13A 0.9800 . ?
C13 H13B 0.9800 . ?
C13 H13C 0.9800 . ?
C14 H14A 0.9800 . ?
C14 H14B 0.9800 . ?
C14 H14C 0.9800 . ?
C15 C16 1.403(5) . ?
C15 C20 1.424(4) . ?
C16 C17 1.402(4) . ?
C16 C21 1.517(5) . ?
C17 C18 1.378(6) . ?
C17 H17 0.9500 . ?
C18 C19 1.357(7) . ?
C18 H18 0.9500 . ?
C19 C20 1.408(4) . ?
C19 H19 0.9500 . ?
C20 C24 1.502(6) . ?
C21 C22 1.521(5) . ?
C21 C23 1.523(5) . ?
C21 H21 1.0000 . ?
C22 H22A 0.9800 . ?
C22 H22B 0.9800 . ?
C22 H22C 0.9800 . ?
C23 H23A 0.9800 . ?
C23 H23B 0.9800 . ?
C23 H23C 0.9800 . ?
C24 C25 1.534(5) . ?
C24 C26 1.542(4) . ?
C24 H24 1.0000 . ?
C25 H25A 0.9800 . ?
C25 H25B 0.9800 . ?
C25 H25C 0.9800 . ?
C26 H26A 0.9800 . ?
C26 H26B 0.9800 . ?
C26 H26C 0.9800 . ?
C27 C28 1.409(3) . ?
C27 C30 1.504(3) . ?
C28 C29 1.388(3) . ?
C28 H28 0.9500 . ?
C29 C31 1.511(3) . ?
C30 H30A 0.9800 . ?
C30 H30B 0.9800 . ?
C30 H30C 0.9800 . ?
C31 H31A 0.9800 . ?
C31 H31B 0.9800 . ?
C31 H31C 0.9800 . ?
C32 C33 1.404(3) . ?
C32 C37 1.404(3) . ?
C33 C34 1.395(3) . ?
C33 C38 1.521(4) . ?
C34 C35 1.376(4) . ?
C34 H34 0.9500 . ?
C35 C36 1.376(4) . ?
C35 H35 0.9500 . ?
C36 C37 1.401(3) . ?
C36 H36 0.9500 . ?
C37 C41 1.515(4) . ?
C38 C39 1.528(3) . ?
C38 C40 1.532(4) . ?
C38 H38 1.0000 . ?
C39 H39A 0.9800 . ?
C39 H39B 0.9800 . ?
C39 H39C 0.9800 . ?
C40 H40A 0.9800 . ?
C40 H40B 0.9800 . ?
C40 H40C 0.9800 . ?
C41 C42 1.520(4) . ?
C41 C43 1.547(4) . ?
C41 H41 1.0000 . ?
C42 H42A 0.9800 . ?
C42 H42B 0.9800 . ?
C42 H42C 0.9800 . ?
C43 H43A 0.9800 . ?
C43 H43B 0.9800 . ?
C43 H43C 0.9800 . ?
C44 C45 1.404(3) . ?
C44 C49 1.406(3) . ?
C45 C46 1.397(3) . ?
C45 C50 1.514(3) . ?
C46 C47 1.374(4) . ?
C46 H46 0.9500 . ?
C47 C48 1.380(4) . ?
C47 H47 0.9500 . ?
C48 C49 1.392(3) . ?
C48 H48 0.9500 . ?
C49 C53 1.524(3) . ?
C50 C51 1.526(4) . ?
C50 C52 1.538(4) . ?
C50 H50 1.0000 . ?
C51 H51A 0.9800 . ?
C51 H51B 0.9800 . ?
C51 H51C 0.9800 . ?
C52 H52A 0.9800 . ?
C52 H52B 0.9800 . ?
C52 H52C 0.9800 . ?
C53 C54 1.518(4) . ?
C53 C55 1.523(4) . ?
C53 H53 1.0000 . ?
C54 H54A 0.9800 . ?
C54 H54B 0.9800 . ?
C54 H54C 0.9800 . ?
C55 H55A 0.9800 . ?
C55 H55B 0.9800 . ?
C55 H55C 0.9800 . ?
C56 C57 1.508(3) . ?
C56 H56 1.0000 . ?
C57 C58 1.392(3) . ?
C57 C62 1.392(3) . ?
C58 C59 1.389(3) . ?
C58 H58 0.9500 . ?
C59 C60 1.381(4) . ?
C59 H59 0.9500 . ?
C60 C61 1.386(4) . ?
C60 H60 0.9500 . ?
C61 C62 1.393(3) . ?
C61 H61 0.9500 . ?
C62 H62 0.9500 . ?
C1R C2R 1.3793 . ?
C1R C6R 1.3793 . ?
C1R H1R 0.9500 . ?
C2R C3R 1.3793 . ?
C2R H2R 0.9500 . ?
C3R C4R 1.3794 . ?
C3R H3R 0.9500 . ?
C4R C5R 1.3793 . ?
C4R H4R 0.9500 . ?
C5R C6R 1.3793 . ?
C5R H5R 0.9500 . ?
C6R H6R 0.9500 . ?
C1RA C2RA 1.3708 . ?
C1RA C6RA 1.3708 . ?
C1RA H1RA 0.9500 . ?
C2RA C3RA 1.3708 . ?
C2RA H2RA 0.9500 . ?
C3RA C4RA 1.3708 . ?
C3RA H3RA 0.9500 . ?
C4RA C5RA 1.3708 . ?
C4RA H4RA 0.9500 . ?
C5RA C6RA 1.3708 . ?
C5RA H5RA 0.9500 . ?
C6RA H6RA 0.9500 . ?
C1S C2S 1.3798 . ?
C1S C6S 1.3798 . ?
C1S H1S 0.9500 . ?
C2S C3S 1.3798 . ?
C2S H2S 0.9500 . ?
C3S C4S 1.3798 . ?
C3S H3S 0.9500 . ?
C4S C5S 1.3798 . ?
C4S H4S 0.9500 . ?
C5S C6S 1.3798 . ?
C5S H5S 0.9500 . ?
C6S H6S 0.9500 . ?
C1SA C2SA 1.4053 . ?
C1SA C6SA 1.4053 . ?
C1SA H1SA 0.9500 . ?
C2SA C3SA 1.4053 . ?
C2SA H2SA 0.9500 . ?
C3SA C4SA 1.4052 . ?
C3SA H3SA 0.9500 . ?
C4SA C5SA 1.4053 . ?
C4SA H4SA 0.9500 . ?
C5SA C6SA 1.4053 . ?
C5SA H5SA 0.9500 . ?
C6SA H6SA 0.9500 . ?
C1T C2T 1.4044 . ?
C1T C6T 1.4044 . ?
C1T H1T 0.9500 . ?
C2T C3T 1.4044 . ?
C2T H2T 0.9500 . ?
C3T C4T 1.4044 . ?
C3T H3T 0.9500 . ?
C4T C5T 1.4044 . ?
C4T H4T 0.9500 . ?
C5T C6T 1.4044 . ?
C5T H5T 0.9500 . ?
C6T H6T 0.9500 . ?
C1TA C2TA 1.3799 . ?
C1TA C6TA 1.3799 . ?
C1TA H1TA 0.9500 . ?
C2TA C3TA 1.3800 . ?
C2TA H2TA 0.9500 . ?
C3TA C4TA 1.3799 . ?
C3TA H3TA 0.9500 . ?
C4TA C5TA 1.3799 . ?
C4TA H4TA 0.9500 . ?
C5TA C6TA 1.3799 . ?
C5TA H5TA 0.9500 . ?
C6TA H6TA 0.9500 . ?
C1U C2U 1.3788 . ?
C1U C6U 1.3789 . ?
C1U H1U 0.9500 . ?
C2U C3U 1.3788 . ?
C2U H2U 0.9500 . ?
C3U C4U 1.3788 . ?
C3U H3U 0.9500 . ?
C4U C5U 1.3788 . ?
C4U H4U 0.9500 . ?
C5U C6U 1.3788 . ?
C5U H5U 0.9500 . ?
C6U H6U 0.9500 . ?
C1UA C2UA 1.3873 . ?
C1UA C6UA 1.3874 . ?
C1UA H1UA 0.9500 . ?
C2UA C3UA 1.3874 . ?
C2UA H2UA 0.9500 . ?
C3UA C4UA 1.3873 . ?
C3UA H3UA 0.9500 . ?
C4UA C5UA 1.3874 . ?
C4UA H4UA 0.9500 . ?
C5UA C6UA 1.3874 . ?
C5UA H5UA 0.9500 . ?
C6UA H6UA 0.9500 . ?
